data_4104915
loop_
_publ_author_name
'Grant T. Rice'
'M. Christina White'

_publ_contact_author
; 
Scott R. Wilson 
University of Illinois 
School of Chemical Sciences, Box 59-1 
505 South Mathews Avenue 
Urbana, Illinois  61801 
USA 
;
_publ_contact_author_email srwilson@uiuc.edu
_publ_contact_author_fax '1  217 244 8068'
_publ_contact_author_phone '1  217 244 1708'
_publ_section_title
;
 Allylic C-H Amination for the Preparation of syn-1,3-Amino Alcohol Motifs
;
_journal_name_full 'Journal of the American Chemical Society'
_journal_page_first 11707
_journal_page_last 11711
_journal_paper_doi 10.1021/ja9054959
_journal_volume 131
_journal_year 2009
_chemical_absolute_configuration ad
_chemical_formula_moiety 'C14 H16 N2 O8 S'
_chemical_formula_sum 'C14 H16 N2 O8 S'
_chemical_formula_weight 372.35
_chemical_name_systematic
; 
? 
;
_space_group_IT_number 4
_symmetry_cell_setting monoclinic
_symmetry_space_group_name_Hall 'P 2yb'
_symmetry_space_group_name_H-M 'P 1 21 1'
_atom_sites_solution_hydrogens geom
_atom_sites_solution_primary direct
_atom_sites_solution_secondary difmap
_audit_creation_method SHELXL-97
_audit_update_record
; 
2008-11-05   text and data added, srw 
;
_cell_angle_alpha 90.00
_cell_angle_beta 103.168(2)
_cell_angle_gamma 90.00
_cell_formula_units_Z 2
_cell_length_a 11.1197(3)
_cell_length_b 5.5098(2)
_cell_length_c 13.7464(4)
_cell_measurement_reflns_used 2929
_cell_measurement_temperature 193(2)
_cell_measurement_theta_max 22.58
_cell_measurement_theta_min 2.13
_cell_volume 820.06(4)
_computing_cell_refinement 'SAINT V7.23A (Bruker, 2005)'
_computing_data_collection 'APEX2 V2.0-1 (Bruker, 2004)'
_computing_data_reduction
; 
SAINT V7.23A, XPREP V2005/2, SADABS V2007/4 (Bruker, 2005 & 2007) 
;
_computing_molecular_graphics 'SHELXTL V6.12 (Bruker, 2005)'
_computing_publication_material 'XCIF V6.12 (Bruker, 2005)'
_computing_structure_refinement 'SHELXTL V6.12 (Bruker, 2005)'
_computing_structure_solution 'SHELXTL V6.12 (Bruker, 2005)'
_diffrn_ambient_temperature 193(2)
_diffrn_measured_fraction_theta_full 0.988
_diffrn_measured_fraction_theta_max 0.988
_diffrn_measurement_device 'Bruker Kappa/ApexII CCD'
_diffrn_measurement_method 'profile data from \f and \w scans'
_diffrn_radiation_monochromator graphite
_diffrn_radiation_source 'fine-focus sealed tube'
_diffrn_radiation_type MoK\a
_diffrn_radiation_wavelength 0.71073
_diffrn_radiation_wavelength_id ba55das
_diffrn_reflns_av_R_equivalents 0.0389
_diffrn_reflns_av_sigmaI/netI 0.0428
_diffrn_reflns_limit_h_max 13
_diffrn_reflns_limit_h_min -13
_diffrn_reflns_limit_k_max 6
_diffrn_reflns_limit_k_min -6
_diffrn_reflns_limit_l_max 16
_diffrn_reflns_limit_l_min -16
_diffrn_reflns_number 10650
_diffrn_reflns_theta_full 25.60
_diffrn_reflns_theta_max 25.60
_diffrn_reflns_theta_min 1.88
_exptl_absorpt_coefficient_mu 0.244
_exptl_absorpt_correction_T_max 0.9923
_exptl_absorpt_correction_T_min 0.9425
_exptl_absorpt_correction_type integration
_exptl_absorpt_process_details 'SHELXTL/XPREP V2005/2 (Bruker, 2005)'
_exptl_crystal_colour colourless
_exptl_crystal_density_diffrn 1.508
_exptl_crystal_description platy
_exptl_crystal_F_000 388
_exptl_crystal_id ba55das
_exptl_crystal_preparation
; 
The data crystal was mounted using oil (Parantone-N, Exxon) to a 
0.3 mm cryo-loop (Hampton Research) with the (-1 -1 5) scattering 
planes roughly normal to the spindle axis. 
;
_exptl_crystal_size_max 0.17
_exptl_crystal_size_mid 0.12
_exptl_crystal_size_min 0.03
_refine_diff_density_max 0.227
_refine_diff_density_min -0.210
_refine_diff_density_rms 0.039
_refine_ls_abs_structure_details 'Flack (1983),  1325 Friedels'
_refine_ls_abs_structure_Flack -0.01(8)
_refine_ls_extinction_method none
_refine_ls_goodness_of_fit_ref 1.025
_refine_ls_hydrogen_treatment noref
_refine_ls_matrix_type full
_refine_ls_number_parameters 226
_refine_ls_number_reflns 3018
_refine_ls_number_restraints 2
_refine_ls_restrained_S_all 1.025
_refine_ls_R_factor_all 0.0483
_refine_ls_R_factor_gt 0.0355
_refine_ls_shift/su_max 0.001
_refine_ls_shift/su_mean 0.000
_refine_ls_structure_factor_coef Fsqd
_refine_ls_weighting_details 'calc w=1/[\s^2^(Fo^2^)+(0.0309P)^2^+0.1710P] where P=(Fo^2^+2Fc^2^)/3'
_refine_ls_weighting_scheme calc
_refine_ls_wR_factor_gt 0.0708
_refine_ls_wR_factor_ref 0.0750
_reflns_number_gt 2548
_reflns_number_total 3018
_reflns_threshold_expression >2sigma(I)
_cod_data_source_file ja9054959_si_004.cif
_cod_data_source_block ba55das
_cod_original_sg_symbol_Hall 'P 2yb '
_cod_original_sg_symbol_H-M 'P 21 '
_cod_database_code 4104915

loop_
_symmetry_equiv_pos_as_xyz
'x, y, z'
'-x, y+1/2, -z'

loop_
_atom_site_label
_atom_site_type_symbol
_atom_site_fract_x
_atom_site_fract_y
_atom_site_fract_z
_atom_site_U_iso_or_equiv
_atom_site_adp_type
_atom_site_occupancy
_atom_site_symmetry_multiplicity
_atom_site_calc_flag
_atom_site_refinement_flags
C1 C 0.9142(2) 0.2364(5) 0.88662(18) 0.0272(6) Uani 1 1 d .
C2 C 1.1246(2) 0.1605(5) 0.88230(17) 0.0274(6) Uani 1 1 d .
H2A H 1.1136 -0.0187 0.8727 0.033 Uiso 1 1 calc R
C3 C 1.1036(2) 0.2848(6) 0.78255(18) 0.0353(7) Uani 1 1 d .
H3A H 1.1677 0.2322 0.7475 0.042 Uiso 1 1 calc R
H3B H 1.1114 0.4625 0.7928 0.042 Uiso 1 1 calc R
C4 C 0.9758(2) 0.2263(5) 0.71779(18) 0.0324(6) Uani 1 1 d .
H4A H 0.9820 0.0771 0.6778 0.039 Uiso 1 1 calc R
C5 C 0.9288(2) 0.4300(6) 0.6480(2) 0.0451(8) Uani 1 1 d U
H5 H 0.9131 0.5805 0.6764 0.054 Uiso 1 1 calc R
C6 C 0.9075(3) 0.4169(9) 0.5501(3) 0.0783(13) Uani 1 1 d U
H6A H 0.9221 0.2694 0.5189 0.094 Uiso 1 1 calc R
H6B H 0.8775 0.5548 0.5106 0.094 Uiso 1 1 calc R
C7 C 1.2491(2) 0.2141(5) 0.95218(18) 0.0286(6) Uani 1 1 d .
H7A H 1.2460 0.1679 1.0219 0.034 Uiso 1 1 calc R
C8 C 1.3502(2) 0.0712(5) 0.92079(18) 0.0319(6) Uani 1 1 d .
H8A H 1.3344 -0.1048 0.9253 0.038 Uiso 1 1 calc R
H8B H 1.3510 0.1099 0.8506 0.038 Uiso 1 1 calc R
C9 C 0.6390(2) 0.2862(5) 0.71870(17) 0.0292(6) Uani 1 1 d .
C10 C 0.6174(2) 0.4158(5) 0.63054(19) 0.0329(7) Uani 1 1 d .
H10 H 0.6654 0.3859 0.5828 0.039 Uiso 1 1 calc R
C11 C 0.5260(2) 0.5881(6) 0.61234(18) 0.0364(7) Uani 1 1 d .
H11 H 0.5112 0.6829 0.5531 0.044 Uiso 1 1 calc R
C12 C 0.4560(2) 0.6203(5) 0.68250(17) 0.0320(7) Uani 1 1 d .
C13 C 0.4762(2) 0.4946(5) 0.77065(18) 0.0363(7) Uani 1 1 d .
H13 H 0.4268 0.5235 0.8175 0.044 Uiso 1 1 calc R
C14 C 0.5702(2) 0.3244(5) 0.79004(18) 0.0341(7) Uani 1 1 d .
H14 H 0.5874 0.2355 0.8508 0.041 Uiso 1 1 calc R
N1 N 0.88925(18) 0.1763(4) 0.78565(14) 0.0299(5) Uani 1 1 d .
N2 N 0.3573(2) 0.8057(5) 0.66264(17) 0.0423(6) Uani 1 1 d .
O1 O 1.03253(14) 0.2566(3) 0.93313(12) 0.0320(4) Uani 1 1 d .
O2 O 0.83374(15) 0.2668(3) 0.93142(12) 0.0333(4) Uani 1 1 d .
O3 O 1.27997(15) 0.4647(3) 0.94968(13) 0.0331(4) Uani 1 1 d .
H3 H 1.2432 0.5435 0.9864 0.050 Uiso 1 1 calc R
O4 O 1.46583(15) 0.1306(3) 0.98379(13) 0.0357(5) Uani 1 1 d .
H4 H 1.4740 0.2822 0.9869 0.054 Uiso 1 1 calc R
O5 O 0.76137(17) -0.0283(4) 0.63933(13) 0.0418(5) Uani 1 1 d .
O6 O 0.72487(17) -0.1167(4) 0.80692(14) 0.0422(5) Uani 1 1 d .
O7 O 0.36615(19) 0.9732(4) 0.60683(16) 0.0553(6) Uani 1 1 d .
O8 O 0.27058(19) 0.7800(5) 0.70319(15) 0.0575(6) Uani 1 1 d .
S1 S 0.75074(6) 0.05058(12) 0.73593(4) 0.03281(17) Uani 1 1 d .

loop_
_atom_site_aniso_label
_atom_site_aniso_U_11
_atom_site_aniso_U_22
_atom_site_aniso_U_33
_atom_site_aniso_U_23
_atom_site_aniso_U_13
_atom_site_aniso_U_12
C1 0.0233(13) 0.0200(14) 0.0381(14) -0.0006(11) 0.0068(11) -0.0019(11)
C2 0.0225(13) 0.0250(15) 0.0363(14) -0.0008(11) 0.0101(11) -0.0003(11)
C3 0.0259(14) 0.0417(18) 0.0391(14) 0.0029(13) 0.0093(11) -0.0002(13)
C4 0.0274(14) 0.0373(17) 0.0350(13) 0.0014(13) 0.0124(11) 0.0036(13)
C5 0.0281(15) 0.055(2) 0.0533(19) 0.0160(15) 0.0107(14) -0.0010(14)
C6 0.0392(18) 0.137(4) 0.060(2) 0.046(2) 0.0136(16) 0.004(2)
C7 0.0284(13) 0.0257(15) 0.0324(13) 0.0013(11) 0.0083(11) -0.0059(12)
C8 0.0255(13) 0.0264(15) 0.0429(13) 0.0011(13) 0.0058(10) -0.0009(13)
C9 0.0226(13) 0.0308(16) 0.0327(13) -0.0019(12) 0.0031(11) -0.0068(12)
C10 0.0243(14) 0.0460(18) 0.0290(14) -0.0029(13) 0.0073(11) -0.0044(13)
C11 0.0300(15) 0.050(2) 0.0268(12) 0.0035(13) 0.0025(11) -0.0042(14)
C12 0.0259(14) 0.0373(18) 0.0301(13) -0.0058(11) 0.0008(11) -0.0055(12)
C13 0.0278(14) 0.051(2) 0.0310(13) -0.0047(13) 0.0095(11) -0.0056(13)
C14 0.0273(14) 0.0445(19) 0.0301(13) 0.0025(13) 0.0057(11) -0.0048(13)
N1 0.0233(11) 0.0326(14) 0.0336(11) 0.0007(10) 0.0057(9) -0.0021(10)
N2 0.0391(15) 0.0516(19) 0.0325(12) -0.0058(12) 0.0009(11) 0.0026(13)
O1 0.0224(9) 0.0374(11) 0.0366(9) -0.0072(9) 0.0076(7) -0.0039(8)
O2 0.0281(10) 0.0330(11) 0.0419(10) -0.0025(8) 0.0148(8) -0.0029(9)
O3 0.0308(10) 0.0258(10) 0.0462(11) -0.0048(8) 0.0165(8) -0.0033(8)
O4 0.0241(10) 0.0324(11) 0.0483(10) 0.0004(8) 0.0033(8) -0.0038(8)
O5 0.0408(11) 0.0406(12) 0.0435(10) -0.0127(9) 0.0087(9) -0.0064(9)
O6 0.0396(11) 0.0355(11) 0.0494(11) 0.0038(10) 0.0055(9) -0.0129(9)
O7 0.0575(14) 0.0526(16) 0.0525(12) 0.0104(11) 0.0055(10) 0.0068(12)
O8 0.0438(13) 0.0803(18) 0.0518(12) 0.0001(12) 0.0182(10) 0.0135(12)
S1 0.0296(3) 0.0291(4) 0.0383(3) -0.0028(3) 0.0048(3) -0.0068(3)

loop_
_atom_type_symbol
_atom_type_description
_atom_type_scat_dispersion_real
_atom_type_scat_dispersion_imag
_atom_type_scat_source
C C 0.0033 0.0016 'International Tables Vol C Tables 4.2.6.8 and 6.1.1.4'
H H 0.0000 0.0000 'International Tables Vol C Tables 4.2.6.8 and 6.1.1.4'
N N 0.0061 0.0033 'International Tables Vol C Tables 4.2.6.8 and 6.1.1.4'
O O 0.0106 0.0060 'International Tables Vol C Tables 4.2.6.8 and 6.1.1.4'
S S 0.1246 0.1234 'International Tables Vol C Tables 4.2.6.8 and 6.1.1.4'

loop_
_exptl_crystal_face_index_h
_exptl_crystal_face_index_k
_exptl_crystal_face_index_l
_exptl_crystal_face_perp_dist
0.00 0.00 -1.00 0.0100
0.00 0.00 1.00 0.0200
1.00 -1.00 2.00 0.0500
-3.00 1.00 -1.00 0.0800
-1.00 0.00 1.00 0.1100
1.00 0.00 -1.00 0.0500
-3.00 1.00 3.00 0.0700

loop_
_geom_angle_atom_site_label_1
_geom_angle_atom_site_label_2
_geom_angle_atom_site_label_3
_geom_angle
O2 C1 O1 120.7(2)
O2 C1 N1 122.6(2)
O1 C1 N1 116.8(2)
O1 C2 C3 106.9(2)
O1 C2 C7 105.24(18)
C3 C2 C7 114.7(2)
O1 C2 H2A 110.0
C3 C2 H2A 110.0
C7 C2 H2A 110.0
C2 C3 C4 111.5(2)
C2 C3 H3A 109.3
C4 C3 H3A 109.3
C2 C3 H3B 109.3
C4 C3 H3B 109.3
H3A C3 H3B 108.0
C5 C4 N1 110.8(2)
C5 C4 C3 111.0(2)
N1 C4 C3 108.49(18)
C5 C4 H4A 108.8
N1 C4 H4A 108.8
C3 C4 H4A 108.8
C6 C5 C4 124.9(3)
C6 C5 H5 117.5
C4 C5 H5 117.5
C5 C6 H6A 120.0
C5 C6 H6B 120.0
H6A C6 H6B 120.0
O3 C7 C8 107.4(2)
O3 C7 C2 111.2(2)
C8 C7 C2 110.3(2)
O3 C7 H7A 109.3
C8 C7 H7A 109.3
C2 C7 H7A 109.3
O4 C8 C7 109.6(2)
O4 C8 H8A 109.8
C7 C8 H8A 109.8
O4 C8 H8B 109.8
C7 C8 H8B 109.8
H8A C8 H8B 108.2
C10 C9 C14 121.8(2)
C10 C9 S1 118.20(19)
C14 C9 S1 119.8(2)
C11 C10 C9 119.5(2)
C11 C10 H10 120.3
C9 C10 H10 120.3
C10 C11 C12 118.3(2)
C10 C11 H11 120.9
C12 C11 H11 120.9
C13 C12 C11 123.2(2)
C13 C12 N2 118.6(2)
C11 C12 N2 118.2(2)
C12 C13 C14 118.5(2)
C12 C13 H13 120.7
C14 C13 H13 120.7
C13 C14 C9 118.7(2)
C13 C14 H14 120.7
C9 C14 H14 120.7
C1 N1 C4 124.2(2)
C1 N1 S1 117.31(16)
C4 N1 S1 118.47(15)
O7 N2 O8 123.9(3)
O7 N2 C12 118.5(2)
O8 N2 C12 117.6(3)
C1 O1 C2 117.59(18)
C7 O3 H3 109.5
C8 O4 H4 109.5
O6 S1 O5 120.99(12)
O6 S1 N1 107.33(11)
O5 S1 N1 103.93(10)
O6 S1 C9 108.76(12)
O5 S1 C9 107.60(11)
N1 S1 C9 107.49(12)

loop_
_geom_bond_atom_site_label_1
_geom_bond_atom_site_label_2
_geom_bond_distance
C1 O2 1.208(3)
C1 O1 1.330(3)
C1 N1 1.392(3)
C2 O1 1.464(3)
C2 C3 1.503(3)
C2 C7 1.523(3)
C2 H2A 1.0000
C3 C4 1.529(3)
C3 H3A 0.9900
C3 H3B 0.9900
C4 C5 1.492(4)
C4 N1 1.511(3)
C4 H4A 1.0000
C5 C6 1.313(4)
C5 H5 0.9500
C6 H6A 0.9500
C6 H6B 0.9500
C7 O3 1.425(3)
C7 C8 1.513(3)
C7 H7A 1.0000
C8 O4 1.415(3)
C8 H8A 0.9900
C8 H8B 0.9900
C9 C10 1.380(4)
C9 C14 1.390(3)
C9 S1 1.775(3)
C10 C11 1.372(4)
C10 H10 0.9500
C11 C12 1.382(3)
C11 H11 0.9500
C12 C13 1.369(4)
C12 N2 1.478(4)
C13 C14 1.384(4)
C13 H13 0.9500
C14 H14 0.9500
N1 S1 1.685(2)
N2 O7 1.218(3)
N2 O8 1.227(3)
O3 H3 0.8400
O4 H4 0.8400
O5 S1 1.4275(19)
O6 S1 1.419(2)

loop_
_geom_hbond_atom_site_label_D
_geom_hbond_atom_site_label_H
_geom_hbond_atom_site_label_A
_geom_hbond_distance_DH
_geom_hbond_distance_HA
_geom_hbond_distance_DA
_geom_hbond_angle_DHA
_geom_hbond_site_symmetry_A
O3 H3 O2 0.84 1.99 2.825(2) 172.8 2_757
O4 H4 O4 0.84 2.04 2.8655(9) 166.2 2_857

loop_
_geom_torsion_atom_site_label_1
_geom_torsion_atom_site_label_2
_geom_torsion_atom_site_label_3
_geom_torsion_atom_site_label_4
_geom_torsion
O1 C2 C3 C4 -62.6(3)
C7 C2 C3 C4 -178.8(2)
C2 C3 C4 C5 150.7(2)
C2 C3 C4 N1 28.7(3)
N1 C4 C5 C6 -123.9(3)
C3 C4 C5 C6 115.5(3)
O1 C2 C7 O3 -74.8(2)
C3 C2 C7 O3 42.3(3)
O1 C2 C7 C8 166.2(2)
C3 C2 C7 C8 -76.7(3)
O3 C7 C8 O4 56.2(3)
C2 C7 C8 O4 177.6(2)
C14 C9 C10 C11 0.3(4)
S1 C9 C10 C11 175.8(2)
C9 C10 C11 C12 -1.9(4)
C10 C11 C12 C13 2.3(4)
C10 C11 C12 N2 -179.8(2)
C11 C12 C13 C14 -0.9(4)
N2 C12 C13 C14 -178.8(2)
C12 C13 C14 C9 -0.8(4)
C10 C9 C14 C13 1.1(4)
S1 C9 C14 C13 -174.3(2)
O2 C1 N1 C4 156.1(2)
O1 C1 N1 C4 -24.7(4)
O2 C1 N1 S1 -21.2(3)
O1 C1 N1 S1 157.97(18)
C5 C4 N1 C1 -106.8(3)
C3 C4 N1 C1 15.3(3)
C5 C4 N1 S1 70.4(3)
C3 C4 N1 S1 -167.42(19)
C13 C12 N2 O7 153.7(2)
C11 C12 N2 O7 -24.3(4)
C13 C12 N2 O8 -26.8(3)
C11 C12 N2 O8 155.2(2)
O2 C1 O1 C2 165.2(2)
N1 C1 O1 C2 -13.9(3)
C3 C2 O1 C1 56.6(3)
C7 C2 O1 C1 179.0(2)
C1 N1 S1 O6 -40.8(2)
C4 N1 S1 O6 141.74(19)
C1 N1 S1 O5 -170.07(19)
C4 N1 S1 O5 12.5(2)
C1 N1 S1 C9 76.1(2)
C4 N1 S1 C9 -101.4(2)
C10 C9 S1 O6 -156.7(2)
C14 C9 S1 O6 18.9(2)
C10 C9 S1 O5 -24.0(2)
C14 C9 S1 O5 151.6(2)
C10 C9 S1 N1 87.4(2)
C14 C9 S1 N1 -97.0(2)
